data_4350292
loop_
_publ_author_name
'Rachford, Aaron A.'
'Petersen, Jeffrey L.'
'Rack, Jeffrey J.'

_publ_section_title
;
 Efficient energy conversion in photochromic ruthenium DMSO complexes.
;
_journal_issue 15
_journal_name_full 'Inorganic chemistry'
_journal_page_first 5953
_journal_page_last 5960
_journal_paper_doi 10.1021/ic0603398
_journal_volume 45
_journal_year 2006
_chemical_formula_sum 'C23 H20 Br F6 N4 O3 P Ru S'
_chemical_formula_weight 758.44
_space_group_IT_number 2
_space_group_name_Hall '-P 1'
_space_group_name_H-M_alt 'P -1'
_symmetry_cell_setting triclinic
_symmetry_space_group_name_H-M 'P -1'
_atom_sites_solution_hydrogens geom
_atom_sites_solution_primary direct
_atom_sites_solution_secondary difmap
_audit_creation_method SHELXL-97
_cell_angle_alpha 90.0490(10)
_cell_angle_beta 92.0510(10)
_cell_angle_gamma 99.5580(10)
_cell_formula_units_Z 4
_cell_length_a 9.6184(5)
_cell_length_b 12.8578(7)
_cell_length_c 22.3180(12)
_cell_measurement_reflns_used 5637
_cell_measurement_temperature 295(2)
_cell_volume 2720.0(3)
_computing_structure_refinement 'SHELXL-97 (Sheldrick, 1997)'
_computing_structure_solution 'SHELXS-97 (Sheldrick, 1990)'
_diffrn_ambient_temperature 295(2)
_diffrn_measured_fraction_theta_full 0.959
_diffrn_measured_fraction_theta_max 0.959
_diffrn_radiation_monochromator graphite
_diffrn_radiation_source 'fine-focus sealed tube'
_diffrn_radiation_type MoK\a
_diffrn_radiation_wavelength 0.71073
_diffrn_reflns_av_R_equivalents 0.0380
_diffrn_reflns_av_sigmaI/netI 0.0732
_diffrn_reflns_limit_h_max 10
_diffrn_reflns_limit_h_min -12
_diffrn_reflns_limit_k_max 16
_diffrn_reflns_limit_k_min -16
_diffrn_reflns_limit_l_max 28
_diffrn_reflns_limit_l_min -28
_diffrn_reflns_number 19211
_diffrn_reflns_theta_full 27.55
_diffrn_reflns_theta_max 27.55
_diffrn_reflns_theta_min 0.91
_exptl_absorpt_coefficient_mu 2.256
_exptl_absorpt_correction_T_max 1.0000
_exptl_absorpt_correction_T_min 0.8529
_exptl_absorpt_correction_type empirical
_exptl_absorpt_process_details SADABS
_exptl_crystal_colour red
_exptl_crystal_density_diffrn 1.852
_exptl_crystal_density_method 'not measured'
_exptl_crystal_F_000 1496
_exptl_crystal_size_max 0.40
_exptl_crystal_size_mid 0.16
_exptl_crystal_size_min 0.14
_refine_diff_density_max 1.044
_refine_diff_density_min -0.934
_refine_diff_density_rms 0.095
_refine_ls_extinction_method none
_refine_ls_goodness_of_fit_ref 1.026
_refine_ls_hydrogen_treatment 'riding model'
_refine_ls_matrix_type full
_refine_ls_number_parameters 725
_refine_ls_number_reflns 12046
_refine_ls_number_restraints 0
_refine_ls_restrained_S_all 1.026
_refine_ls_R_factor_all 0.0666
_refine_ls_R_factor_gt 0.0472
_refine_ls_shift/su_max 0.001
_refine_ls_shift/su_mean 0.000
_refine_ls_structure_factor_coef Fsqd
_refine_ls_weighting_details 'calc w=1/[\s^2^(Fo^2^)+(0.0568P)^2^+1.1470P] where P=(Fo^2^+2Fc^2^)/3'
_refine_ls_weighting_scheme calc
_refine_ls_wR_factor_gt 0.1220
_refine_ls_wR_factor_ref 0.1344
_reflns_number_gt 9020
_reflns_number_total 12046
_reflns_threshold_expression >2sigma(I)
_cod_data_source_file ic0603398si20060228_090150.cif
_cod_data_source_block ar13ccd
_cod_original_sg_symbol_H-M P-1
_cod_database_code 4350292

loop_
_symmetry_equiv_pos_as_xyz
'x, y, z'
'-x, -y, -z'

loop_
_atom_site_label
_atom_site_type_symbol
_atom_site_fract_x
_atom_site_fract_y
_atom_site_fract_z
_atom_site_U_iso_or_equiv
_atom_site_adp_type
_atom_site_occupancy
_atom_site_symmetry_multiplicity
_atom_site_calc_flag
_atom_site_refinement_flags
Ru1 Ru 0.85046(3) 0.17914(3) 0.391221(14) 0.03700(10) Uani 1 1 d .
Br1 Br 0.96646(7) 0.46206(4) 0.34737(3) 0.07403(17) Uani 1 1 d .
S1 S 0.70784(10) 0.02918(9) 0.36369(5) 0.0437(2) Uani 1 1 d .
O1 O 0.8733(3) 0.1226(3) 0.47810(15) 0.0563(8) Uani 1 1 d .
O2 O 1.0175(4) 0.1424(3) 0.55903(16) 0.0734(10) Uani 1 1 d .
O3 O 0.5803(3) 0.0389(3) 0.32699(19) 0.0703(11) Uani 1 1 d .
N1 N 0.6708(3) 0.2473(3) 0.39672(16) 0.0432(8) Uani 1 1 d .
N2 N 0.8334(3) 0.2284(3) 0.30942(15) 0.0410(7) Uani 1 1 d .
N3 N 1.0306(3) 0.1369(3) 0.35591(17) 0.0454(8) Uani 1 1 d .
N4 N 0.9859(3) 0.3115(3) 0.43568(15) 0.0402(7) Uani 1 1 d .
C1 C 0.5945(5) 0.2567(4) 0.4450(2) 0.0585(12) Uani 1 1 d .
H1 H 0.6246 0.2337 0.4820 0.070 Uiso 1 1 calc R
C2 C 0.4712(5) 0.3002(5) 0.4409(3) 0.0758(18) Uani 1 1 d .
H2 H 0.4196 0.3063 0.4748 0.091 Uiso 1 1 calc R
C3 C 0.4271(5) 0.3337(5) 0.3867(3) 0.0739(17) Uani 1 1 d .
H3 H 0.3442 0.3620 0.3833 0.089 Uiso 1 1 calc R
C4 C 0.5046(5) 0.3258(4) 0.3375(3) 0.0626(14) Uani 1 1 d .
H4 H 0.4762 0.3500 0.3005 0.075 Uiso 1 1 calc R
C5 C 0.6266(4) 0.2811(3) 0.3431(2) 0.0461(10) Uani 1 1 d .
C6 C 0.7180(4) 0.2707(4) 0.2929(2) 0.0478(10) Uani 1 1 d .
C7 C 0.7040(6) 0.3030(5) 0.2337(2) 0.0694(15) Uani 1 1 d .
H7 H 0.6258 0.3324 0.2213 0.083 Uiso 1 1 calc R
C8 C 0.8045(7) 0.2917(6) 0.1941(3) 0.0812(18) Uani 1 1 d .
H8 H 0.7932 0.3118 0.1545 0.097 Uiso 1 1 calc R
C9 C 0.9227(6) 0.2509(5) 0.2119(2) 0.0683(14) Uani 1 1 d .
H9 H 0.9924 0.2450 0.1848 0.082 Uiso 1 1 calc R
C10 C 0.9362(4) 0.2189(4) 0.2707(2) 0.0478(10) Uani 1 1 d .
C11 C 1.0507(4) 0.1693(4) 0.2990(2) 0.0487(10) Uani 1 1 d .
C12 C 1.1725(5) 0.1568(5) 0.2693(3) 0.0668(15) Uani 1 1 d .
H12 H 1.1868 0.1816 0.2305 0.080 Uiso 1 1 calc R
C13 C 1.2706(5) 0.1068(5) 0.2988(3) 0.0772(19) Uani 1 1 d .
H13 H 1.3525 0.0978 0.2799 0.093 Uiso 1 1 calc R
C14 C 1.2485(5) 0.0714(5) 0.3542(3) 0.0753(18) Uani 1 1 d .
H14 H 1.3142 0.0364 0.3736 0.090 Uiso 1 1 calc R
C15 C 1.1280(4) 0.0864(4) 0.3833(3) 0.0578(12) Uani 1 1 d .
H15 H 1.1141 0.0614 0.4221 0.069 Uiso 1 1 calc R
C16 C 0.9723(5) 0.1732(4) 0.5116(2) 0.0493(10) Uani 1 1 d .
C17 C 1.0359(4) 0.2807(4) 0.4892(2) 0.0457(10) Uani 1 1 d .
C18 C 1.1361(4) 0.3448(4) 0.5241(2) 0.0573(12) Uani 1 1 d .
H18 H 1.1669 0.3210 0.5608 0.069 Uiso 1 1 calc R
C19 C 1.1907(4) 0.4449(4) 0.5045(2) 0.0611(13) Uani 1 1 d .
H19 H 1.2608 0.4885 0.5268 0.073 Uiso 1 1 calc R
C20 C 1.1386(4) 0.4772(4) 0.4517(2) 0.0563(12) Uani 1 1 d .
H20 H 1.1713 0.5445 0.4375 0.068 Uiso 1 1 calc R
C21 C 1.0367(4) 0.4095(4) 0.4191(2) 0.0467(10) Uani 1 1 d .
C22 C 0.7926(4) -0.0637(4) 0.3273(2) 0.0523(11) Uani 1 1 d .
H22A H 0.7281 -0.1288 0.3220 0.078 Uiso 1 1 calc R
H22B H 0.8732 -0.0758 0.3513 0.078 Uiso 1 1 calc R
H22C H 0.8227 -0.0370 0.2889 0.078 Uiso 1 1 calc R
C23 C 0.6510(6) -0.0418(5) 0.4294(3) 0.0741(16) Uani 1 1 d .
H23A H 0.6106 0.0033 0.4557 0.111 Uiso 1 1 calc R
H23B H 0.7302 -0.0649 0.4495 0.111 Uiso 1 1 calc R
H23C H 0.5815 -0.1019 0.4184 0.111 Uiso 1 1 calc R
Ru2 Ru 0.03752(3) 0.79441(3) 0.113532(14) 0.03701(10) Uani 1 1 d .
Br2 Br 0.12674(9) 0.55196(5) 0.19120(3) 0.0922(2) Uani 1 1 d .
S2 S -0.02621(10) 0.95233(8) 0.12722(5) 0.0407(2) Uani 1 1 d .
O4 O 0.0156(3) 0.8126(2) 0.02070(13) 0.0462(7) Uani 1 1 d .
O5 O 0.0496(4) 0.7425(3) -0.06758(14) 0.0632(9) Uani 1 1 d .
O6 O -0.0857(4) 0.9744(3) 0.18483(15) 0.0659(9) Uani 1 1 d .
N5 N -0.1661(4) 0.7237(3) 0.13270(17) 0.0486(9) Uani 1 1 d .
N6 N 0.0573(4) 0.7814(3) 0.20061(15) 0.0449(8) Uani 1 1 d .
N7 N 0.2505(3) 0.8531(3) 0.12665(16) 0.0413(8) Uani 1 1 d .
N8 N 0.0991(3) 0.6502(3) 0.08041(16) 0.0433(8) Uani 1 1 d .
C24 C -0.2767(5) 0.6957(4) 0.0951(3) 0.0617(13) Uani 1 1 d .
H24 H -0.2657 0.7096 0.0545 0.074 Uiso 1 1 calc R
C25 C -0.4074(6) 0.6468(6) 0.1135(4) 0.093(2) Uani 1 1 d .
H25 H -0.4825 0.6287 0.0860 0.112 Uiso 1 1 calc R
C26 C -0.4234(7) 0.6257(7) 0.1739(4) 0.102(2) Uani 1 1 d .
H26 H -0.5094 0.5920 0.1875 0.122 Uiso 1 1 calc R
C27 C -0.3104(6) 0.6552(6) 0.2136(3) 0.0856(19) Uani 1 1 d .
H27 H -0.3198 0.6420 0.2543 0.103 Uiso 1 1 calc R
C28 C -0.1827(5) 0.7047(4) 0.1921(2) 0.0551(11) Uani 1 1 d .
C29 C -0.0570(5) 0.7390(4) 0.2314(2) 0.0531(11) Uani 1 1 d .
C30 C -0.0450(7) 0.7310(5) 0.2931(2) 0.0682(15) Uani 1 1 d .
H30 H -0.1222 0.7024 0.3151 0.082 Uiso 1 1 calc R
C31 C 0.0846(7) 0.7667(5) 0.3210(2) 0.0794(18) Uani 1 1 d .
H31 H 0.0941 0.7619 0.3625 0.095 Uiso 1 1 calc R
C32 C 0.1985(6) 0.8087(5) 0.2897(2) 0.0668(14) Uani 1 1 d .
H32 H 0.2852 0.8316 0.3092 0.080 Uiso 1 1 calc R
C33 C 0.1831(5) 0.8166(4) 0.2279(2) 0.0511(11) Uani 1 1 d .
C34 C 0.2936(4) 0.8581(4) 0.1860(2) 0.0479(10) Uani 1 1 d .
C35 C 0.4310(5) 0.9000(5) 0.2033(3) 0.0681(15) Uani 1 1 d .
H35 H 0.4597 0.9031 0.2436 0.082 Uiso 1 1 calc R
C36 C 0.5245(5) 0.9370(5) 0.1598(3) 0.0792(18) Uani 1 1 d .
H36 H 0.6168 0.9669 0.1706 0.095 Uiso 1 1 calc R
C37 C 0.4817(5) 0.9297(5) 0.1010(3) 0.0710(16) Uani 1 1 d .
H37 H 0.5451 0.9533 0.0715 0.085 Uiso 1 1 calc R
C38 C 0.3451(4) 0.8877(4) 0.0853(2) 0.0519(11) Uani 1 1 d .
H38 H 0.3171 0.8830 0.0449 0.062 Uiso 1 1 calc R
C39 C 0.0550(4) 0.7422(4) -0.01261(19) 0.0447(9) Uani 1 1 d .
C40 C 0.1106(4) 0.6544(3) 0.01978(19) 0.0433(9) Uani 1 1 d .
C41 C 0.1708(5) 0.5827(4) -0.0117(2) 0.0572(12) Uani 1 1 d .
H41 H 0.1769 0.5877 -0.0531 0.069 Uiso 1 1 calc R
C42 C 0.2218(6) 0.5037(5) 0.0187(3) 0.0707(15) Uani 1 1 d .
H42 H 0.2671 0.4567 -0.0018 0.085 Uiso 1 1 calc R
C43 C 0.2058(5) 0.4940(4) 0.0795(3) 0.0634(13) Uani 1 1 d .
H43 H 0.2358 0.4391 0.1008 0.076 Uiso 1 1 calc R
C44 C 0.1439(5) 0.5684(4) 0.1073(2) 0.0494(10) Uani 1 1 d .
C45 C 0.1111(4) 1.0568(4) 0.1120(2) 0.0565(12) Uani 1 1 d .
H45A H 0.1843 1.0602 0.1427 0.085 Uiso 1 1 calc R
H45B H 0.0750 1.1221 0.1112 0.085 Uiso 1 1 calc R
H45C H 0.1489 1.0450 0.0738 0.085 Uiso 1 1 calc R
C46 C -0.1488(4) 0.9750(4) 0.0694(2) 0.0581(12) Uani 1 1 d .
H46A H -0.2292 0.9197 0.0694 0.087 Uiso 1 1 calc R
H46B H -0.1050 0.9761 0.0314 0.087 Uiso 1 1 calc R
H46C H -0.1786 1.0416 0.0762 0.087 Uiso 1 1 calc R
P1 P 0.47675(13) 0.64339(12) 0.37095(7) 0.0647(4) Uani 1 1 d .
F1 F 0.4910(4) 0.7216(3) 0.3158(2) 0.1111(15) Uani 1 1 d .
F2 F 0.4639(4) 0.5663(3) 0.42663(16) 0.0849(10) Uani 1 1 d .
F3 F 0.3493(5) 0.5730(4) 0.3401(2) 0.1398(19) Uani 1 1 d .
F4 F 0.5850(6) 0.5786(4) 0.3441(3) 0.169(3) Uani 1 1 d .
F5 F 0.3741(4) 0.7097(4) 0.39979(19) 0.1116(14) Uani 1 1 d .
F6 F 0.6054(4) 0.7138(4) 0.4033(3) 0.180(3) Uani 1 1 d .
P2 P 0.46127(16) 0.24657(15) 0.07429(9) 0.0865(5) Uani 1 1 d .
F7 F 0.3908(4) 0.1433(4) 0.0380(2) 0.1208(15) Uani 1 1 d .
F8 F 0.5356(6) 0.3457(4) 0.1096(3) 0.160(2) Uani 1 1 d .
F9 F 0.4311(5) 0.1844(4) 0.1328(2) 0.1278(16) Uani 1 1 d .
F10 F 0.6060(4) 0.2101(6) 0.0727(3) 0.178(3) Uani 1 1 d .
F11 F 0.4855(8) 0.3087(7) 0.0162(3) 0.266(6) Uani 1 1 d .
F12 F 0.3121(5) 0.2769(4) 0.0727(4) 0.187(3) Uani 1 1 d .

loop_
_atom_site_aniso_label
_atom_site_aniso_U_11
_atom_site_aniso_U_22
_atom_site_aniso_U_33
_atom_site_aniso_U_23
_atom_site_aniso_U_13
_atom_site_aniso_U_12
Ru1 0.04121(16) 0.03865(18) 0.03230(17) -0.00068(13) 0.00032(12) 0.01026(13)
Br1 0.1042(4) 0.0503(3) 0.0616(4) 0.0138(3) -0.0104(3) -0.0019(3)
S1 0.0425(4) 0.0410(6) 0.0482(6) -0.0051(5) -0.0019(4) 0.0095(4)
O1 0.0719(18) 0.0510(19) 0.0441(18) 0.0094(15) -0.0029(15) 0.0054(16)
O2 0.106(3) 0.074(3) 0.0408(19) 0.0093(18) -0.0152(19) 0.020(2)
O3 0.0500(16) 0.062(2) 0.100(3) -0.012(2) -0.0221(18) 0.0166(15)
N1 0.0439(16) 0.0417(19) 0.045(2) -0.0051(16) 0.0067(15) 0.0096(15)
N2 0.0452(16) 0.045(2) 0.0337(18) -0.0026(15) -0.0010(14) 0.0111(15)
N3 0.0417(16) 0.043(2) 0.052(2) -0.0090(17) -0.0045(15) 0.0089(15)
N4 0.0449(16) 0.0414(19) 0.0352(18) -0.0018(15) 0.0036(14) 0.0100(14)
C1 0.061(2) 0.054(3) 0.060(3) -0.012(2) 0.017(2) 0.009(2)
C2 0.059(3) 0.070(4) 0.101(5) -0.027(4) 0.029(3) 0.013(3)
C3 0.049(2) 0.066(4) 0.111(5) -0.020(4) 0.006(3) 0.024(2)
C4 0.054(2) 0.046(3) 0.091(4) -0.005(3) -0.005(3) 0.018(2)
C5 0.0421(18) 0.041(2) 0.055(3) -0.005(2) -0.0018(18) 0.0075(17)
C6 0.056(2) 0.046(2) 0.042(2) 0.0014(19) -0.0058(19) 0.0136(19)
C7 0.078(3) 0.080(4) 0.052(3) 0.012(3) -0.014(3) 0.024(3)
C8 0.105(4) 0.104(5) 0.038(3) 0.013(3) 0.003(3) 0.027(4)
C9 0.083(3) 0.084(4) 0.038(3) -0.004(3) 0.015(2) 0.010(3)
C10 0.054(2) 0.051(3) 0.039(2) -0.005(2) 0.0063(19) 0.008(2)
C11 0.0444(19) 0.047(3) 0.053(3) -0.016(2) 0.0073(19) 0.0033(18)
C12 0.055(2) 0.074(4) 0.070(4) -0.030(3) 0.011(2) 0.005(2)
C13 0.043(2) 0.087(4) 0.103(5) -0.038(4) 0.008(3) 0.012(3)
C14 0.045(2) 0.071(4) 0.111(5) -0.029(4) -0.016(3) 0.019(2)
C15 0.049(2) 0.052(3) 0.072(3) -0.007(2) -0.011(2) 0.014(2)
C16 0.062(2) 0.056(3) 0.033(2) 0.000(2) 0.0008(19) 0.018(2)
C17 0.0461(19) 0.054(3) 0.040(2) -0.006(2) 0.0034(17) 0.0160(19)
C18 0.048(2) 0.077(4) 0.048(3) -0.011(3) -0.006(2) 0.017(2)
C19 0.041(2) 0.074(4) 0.066(3) -0.018(3) -0.001(2) 0.001(2)
C20 0.045(2) 0.054(3) 0.068(3) -0.011(2) 0.014(2) -0.002(2)
C21 0.0460(19) 0.055(3) 0.041(2) -0.002(2) 0.0068(18) 0.0104(19)
C22 0.054(2) 0.043(2) 0.061(3) -0.013(2) 0.000(2) 0.0118(19)
C23 0.093(4) 0.062(3) 0.060(3) 0.000(3) 0.026(3) -0.012(3)
Ru2 0.04091(16) 0.04130(19) 0.02976(17) 0.00116(13) 0.00618(12) 0.00851(13)
Br2 0.1660(6) 0.0728(4) 0.0538(3) 0.0204(3) 0.0271(4) 0.0616(4)
S2 0.0457(5) 0.0454(6) 0.0331(5) 0.0003(4) 0.0057(4) 0.0130(4)
O4 0.0572(15) 0.0534(18) 0.0310(15) 0.0012(13) 0.0058(12) 0.0173(14)
O5 0.084(2) 0.078(2) 0.0331(17) -0.0031(16) 0.0070(16) 0.0302(19)
O6 0.097(2) 0.067(2) 0.0437(19) 0.0033(16) 0.0258(17) 0.039(2)
N5 0.0500(18) 0.046(2) 0.050(2) -0.0011(17) 0.0146(16) 0.0040(16)
N6 0.0610(19) 0.044(2) 0.0342(18) 0.0026(15) 0.0106(16) 0.0195(16)
N7 0.0404(15) 0.0414(19) 0.044(2) -0.0003(15) 0.0025(14) 0.0109(14)
N8 0.0470(16) 0.043(2) 0.0403(19) -0.0008(16) 0.0083(15) 0.0079(15)
C24 0.054(2) 0.062(3) 0.065(3) -0.010(3) 0.010(2) -0.004(2)
C25 0.062(3) 0.100(5) 0.108(6) -0.008(4) 0.016(3) -0.021(3)
C26 0.066(3) 0.118(6) 0.112(6) 0.004(5) 0.032(4) -0.019(4)
C27 0.083(4) 0.092(5) 0.082(4) 0.019(4) 0.042(3) 0.007(3)
C28 0.062(2) 0.055(3) 0.052(3) 0.006(2) 0.025(2) 0.012(2)
C29 0.073(3) 0.051(3) 0.042(2) 0.009(2) 0.020(2) 0.025(2)
C30 0.103(4) 0.072(4) 0.042(3) 0.019(3) 0.024(3) 0.047(3)
C31 0.128(5) 0.097(5) 0.029(2) 0.011(3) 0.014(3) 0.062(4)
C32 0.091(3) 0.074(4) 0.043(3) -0.005(3) -0.014(3) 0.039(3)
C33 0.066(2) 0.056(3) 0.037(2) -0.002(2) -0.006(2) 0.028(2)
C34 0.054(2) 0.050(3) 0.043(2) -0.002(2) -0.0072(19) 0.018(2)
C35 0.061(3) 0.076(4) 0.069(4) -0.012(3) -0.020(3) 0.021(3)
C36 0.048(2) 0.091(5) 0.097(5) -0.001(4) -0.014(3) 0.010(3)
C37 0.042(2) 0.085(4) 0.087(4) 0.019(3) 0.011(2) 0.012(2)
C38 0.0426(19) 0.062(3) 0.053(3) 0.001(2) 0.0057(19) 0.013(2)
C39 0.0442(19) 0.057(3) 0.033(2) -0.0006(19) 0.0049(17) 0.0084(19)
C40 0.0426(18) 0.046(2) 0.041(2) -0.0005(19) 0.0076(17) 0.0045(17)
C41 0.071(3) 0.057(3) 0.047(3) -0.004(2) 0.012(2) 0.018(2)
C42 0.089(3) 0.063(3) 0.066(4) -0.014(3) 0.015(3) 0.029(3)
C43 0.083(3) 0.047(3) 0.063(3) 0.002(2) 0.010(3) 0.021(3)
C44 0.062(2) 0.043(2) 0.045(2) 0.004(2) 0.012(2) 0.013(2)
C45 0.055(2) 0.048(3) 0.066(3) 0.005(2) -0.001(2) 0.007(2)
C46 0.048(2) 0.070(3) 0.059(3) 0.004(3) -0.004(2) 0.017(2)
P1 0.0538(6) 0.0602(8) 0.0793(10) 0.0192(7) 0.0121(6) 0.0047(6)
F1 0.110(3) 0.113(3) 0.125(3) 0.071(3) 0.047(2) 0.049(2)
F2 0.101(2) 0.073(2) 0.078(2) 0.0197(18) 0.0090(19) 0.0048(18)
F3 0.161(4) 0.140(4) 0.090(3) 0.003(3) -0.038(3) -0.048(3)
F4 0.198(5) 0.147(5) 0.198(6) 0.107(4) 0.143(5) 0.107(4)
F5 0.131(3) 0.138(4) 0.085(3) 0.008(3) 0.017(2) 0.075(3)
F6 0.098(3) 0.095(3) 0.324(9) 0.085(4) -0.099(4) -0.031(2)
P2 0.0647(8) 0.0799(11) 0.1071(14) 0.0266(10) -0.0267(9) -0.0048(8)
F7 0.098(3) 0.126(4) 0.126(4) -0.011(3) -0.017(3) -0.013(2)
F8 0.201(5) 0.082(3) 0.175(6) -0.002(3) -0.067(4) -0.023(3)
F9 0.153(4) 0.119(4) 0.098(3) 0.028(3) -0.004(3) -0.013(3)
F10 0.068(2) 0.212(7) 0.247(8) -0.013(6) -0.008(3) 0.007(3)
F11 0.226(6) 0.303(10) 0.196(7) 0.169(7) -0.112(6) -0.149(7)
F12 0.119(3) 0.108(4) 0.341(10) -0.021(5) -0.063(5) 0.055(3)

loop_
_atom_type_symbol
_atom_type_description
_atom_type_scat_dispersion_real
_atom_type_scat_dispersion_imag
_atom_type_scat_source
C C 0.0033 0.0016 'International Tables Vol C Tables 4.2.6.8 and 6.1.1.4'
H H 0.0000 0.0000 'International Tables Vol C Tables 4.2.6.8 and 6.1.1.4'
N N 0.0061 0.0033 'International Tables Vol C Tables 4.2.6.8 and 6.1.1.4'
O O 0.0106 0.0060 'International Tables Vol C Tables 4.2.6.8 and 6.1.1.4'
F F 0.0171 0.0103 'International Tables Vol C Tables 4.2.6.8 and 6.1.1.4'
P P 0.1023 0.0942 'International Tables Vol C Tables 4.2.6.8 and 6.1.1.4'
S S 0.1246 0.1234 'International Tables Vol C Tables 4.2.6.8 and 6.1.1.4'
Br Br -0.2901 2.4595 'International Tables Vol C Tables 4.2.6.8 and 6.1.1.4'
Ru Ru -1.2594 0.8363 'International Tables Vol C Tables 4.2.6.8 and 6.1.1.4'

loop_
_geom_angle_atom_site_label_1
_geom_angle_atom_site_label_2
_geom_angle_atom_site_label_3
_geom_angle
N2 Ru1 N1 79.85(14)
N2 Ru1 N3 79.72(14)
N1 Ru1 N3 159.35(15)
N2 Ru1 O1 178.01(13)
N1 Ru1 O1 102.04(14)
N3 Ru1 O1 98.44(14)
N2 Ru1 N4 102.89(14)
N1 Ru1 N4 93.62(13)
N3 Ru1 N4 88.03(12)
O1 Ru1 N4 77.73(13)
N2 Ru1 S1 88.41(11)
N1 Ru1 S1 87.29(10)
N3 Ru1 S1 95.11(10)
O1 Ru1 S1 91.01(10)
N4 Ru1 S1 168.65(10)
O3 S1 C22 106.9(2)
O3 S1 C23 107.1(3)
C22 S1 C23 100.8(3)
O3 S1 Ru1 117.22(16)
C22 S1 Ru1 114.56(15)
C23 S1 Ru1 108.77(19)
C16 O1 Ru1 116.8(3)
C1 N1 C5 119.0(4)
C1 N1 Ru1 128.2(3)
C5 N1 Ru1 112.8(3)
C6 N2 C10 122.2(4)
C6 N2 Ru1 118.5(3)
C10 N2 Ru1 119.3(3)
C11 N3 C15 118.6(4)
C11 N3 Ru1 112.9(3)
C15 N3 Ru1 128.5(3)
C21 N4 C17 116.0(4)
C21 N4 Ru1 133.6(3)
C17 N4 Ru1 110.0(3)
N1 C1 C2 121.4(5)
C3 C2 C1 119.3(5)
C2 C3 C4 119.8(5)
C3 C4 C5 119.4(5)
N1 C5 C4 121.1(4)
N1 C5 C6 115.6(3)
C4 C5 C6 123.3(5)
N2 C6 C7 118.3(4)
N2 C6 C5 112.9(4)
C7 C6 C5 128.7(4)
C8 C7 C6 120.1(5)
C7 C8 C9 120.9(5)
C8 C9 C10 118.8(5)
N2 C10 C9 119.6(4)
N2 C10 C11 112.1(4)
C9 C10 C11 128.2(4)
N3 C11 C12 121.5(5)
N3 C11 C10 115.7(3)
C12 C11 C10 122.8(5)
C13 C12 C11 118.4(6)
C14 C13 C12 120.1(5)
C13 C14 C15 120.5(5)
N3 C15 C14 120.8(6)
O2 C16 O1 125.9(5)
O2 C16 C17 118.8(4)
O1 C16 C17 115.3(4)
N4 C17 C18 122.8(5)
N4 C17 C16 117.4(4)
C18 C17 C16 119.8(4)
C17 C18 C19 119.8(5)
C20 C19 C18 117.8(4)
C19 C20 C21 119.6(5)
N4 C21 C20 124.0(4)
N4 C21 Br1 119.1(3)
C20 C21 Br1 116.9(4)
N6 Ru2 N7 79.76(14)
N6 Ru2 N5 79.80(15)
N7 Ru2 N5 159.38(15)
N6 Ru2 O4 178.43(13)
N7 Ru2 O4 100.10(13)
N5 Ru2 O4 100.41(14)
N6 Ru2 N8 103.22(14)
N7 Ru2 N8 87.41(13)
N5 Ru2 N8 94.64(13)
O4 Ru2 N8 78.33(13)
N6 Ru2 S2 88.77(10)
N7 Ru2 S2 93.27(10)
N5 Ru2 S2 88.97(11)
O4 Ru2 S2 89.68(9)
N8 Ru2 S2 167.91(10)
O6 S2 C45 108.3(2)
O6 S2 C46 107.6(2)
C45 S2 C46 98.8(2)
O6 S2 Ru2 118.49(15)
C45 S2 Ru2 112.07(16)
C46 S2 Ru2 109.63(18)
C39 O4 Ru2 117.1(3)
C24 N5 C28 118.4(4)
C24 N5 Ru2 128.7(3)
C28 N5 Ru2 112.8(3)
C33 N6 C29 122.3(4)
C33 N6 Ru2 118.9(3)
C29 N6 Ru2 118.9(3)
C38 N7 C34 118.8(3)
C38 N7 Ru2 128.2(3)
C34 N7 Ru2 113.0(3)
C44 N8 C40 115.6(4)
C44 N8 Ru2 133.5(3)
C40 N8 Ru2 110.2(3)
N5 C24 C25 123.1(6)
C26 C25 C24 118.4(6)
C27 C26 C25 119.3(6)
C26 C27 C28 119.4(6)
N5 C28 C27 121.3(5)
N5 C28 C29 115.8(4)
C27 C28 C29 122.9(5)
N6 C29 C30 119.4(5)
N6 C29 C28 112.7(4)
C30 C29 C28 127.8(5)
C29 C30 C31 118.2(5)
C32 C31 C30 121.8(5)
C31 C32 C33 118.7(5)
N6 C33 C32 119.6(5)
N6 C33 C34 113.5(4)
C32 C33 C34 126.9(5)
N7 C34 C35 120.9(5)
N7 C34 C33 114.8(4)
C35 C34 C33 124.3(4)
C36 C35 C34 118.8(5)
C37 C36 C35 119.9(5)
C36 C37 C38 119.9(5)
N7 C38 C37 121.6(5)
O5 C39 O4 124.7(4)
O5 C39 C40 119.4(4)
O4 C39 C40 115.9(4)
N8 C40 C41 122.5(4)
N8 C40 C39 117.4(4)
C41 C40 C39 120.0(4)
C42 C41 C40 119.2(5)
C41 C42 C43 119.9(5)
C44 C43 C42 117.1(5)
N8 C44 C43 125.5(5)
N8 C44 Br2 119.2(3)
C43 C44 Br2 115.3(4)
F3 P1 F6 179.0(3)
F3 P1 F5 89.4(3)
F6 P1 F5 90.4(3)
F3 P1 F4 92.9(4)
F6 P1 F4 87.3(4)
F5 P1 F4 177.5(4)
F3 P1 F2 89.4(2)
F6 P1 F2 89.6(3)
F5 P1 F2 90.5(2)
F4 P1 F2 88.7(2)
F3 P1 F1 91.3(3)
F6 P1 F1 89.6(3)
F5 P1 F1 89.3(2)
F4 P1 F1 91.5(2)
F2 P1 F1 179.2(3)
F11 P2 F10 92.6(5)
F11 P2 F9 177.9(4)
F10 P2 F9 89.5(4)
F11 P2 F12 86.8(5)
F10 P2 F12 176.0(4)
F9 P2 F12 91.2(4)
F11 P2 F8 88.9(4)
F10 P2 F8 87.8(3)
F9 P2 F8 91.6(3)
F12 P2 F8 96.2(4)
F11 P2 F7 91.3(4)
F10 P2 F7 90.0(3)
F9 P2 F7 88.4(3)
F12 P2 F7 86.1(3)
F8 P2 F7 177.8(3)

loop_
_geom_bond_atom_site_label_1
_geom_bond_atom_site_label_2
_geom_bond_distance
Ru1 N2 1.943(3)
Ru1 N1 2.071(3)
Ru1 N3 2.080(3)
Ru1 O1 2.088(3)
Ru1 N4 2.179(3)
Ru1 S1 2.2442(11)
Br1 C21 1.884(5)
S1 O3 1.473(3)
S1 C22 1.766(4)
S1 C23 1.783(5)
O1 C16 1.277(5)
O2 C16 1.221(5)
N1 C1 1.341(6)
N1 C5 1.351(6)
N2 C6 1.355(5)
N2 C10 1.357(5)
N3 C11 1.347(6)
N3 C15 1.355(5)
N4 C21 1.332(6)
N4 C17 1.355(5)
C1 C2 1.393(7)
C2 C3 1.361(9)
C3 C4 1.361(8)
C4 C5 1.392(6)
C5 C6 1.468(6)
C6 C7 1.395(7)
C7 C8 1.357(8)
C8 C9 1.375(8)
C9 C10 1.384(7)
C10 C11 1.484(6)
C11 C12 1.400(6)
C12 C13 1.376(8)
C13 C14 1.331(9)
C14 C15 1.389(7)
C16 C17 1.509(7)
C17 C18 1.378(6)
C18 C19 1.385(8)
C19 C20 1.356(7)
C20 C21 1.383(6)
Ru2 N6 1.956(3)
Ru2 N7 2.072(3)
Ru2 N5 2.077(3)
Ru2 O4 2.092(3)
Ru2 N8 2.174(3)
Ru2 S2 2.2401(11)
Br2 C44 1.895(5)
S2 O6 1.472(3)
S2 C45 1.763(5)
S2 C46 1.774(4)
O4 C39 1.284(5)
O5 C39 1.226(5)
N5 C24 1.333(6)
N5 C28 1.360(6)
N6 C33 1.343(6)
N6 C29 1.355(6)
N7 C38 1.344(5)
N7 C34 1.372(5)
N8 C44 1.337(6)
N8 C40 1.362(5)
C24 C25 1.385(7)
C25 C26 1.383(10)
C26 C27 1.379(10)
C27 C28 1.388(7)
C28 C29 1.474(7)
C29 C30 1.381(7)
C30 C31 1.382(9)
C31 C32 1.356(8)
C32 C33 1.387(7)
C33 C34 1.474(7)
C34 C35 1.383(6)
C35 C36 1.378(8)
C36 C37 1.360(9)
C37 C38 1.368(6)
C39 C40 1.502(6)
C40 C41 1.373(6)
C41 C42 1.369(7)
C42 C43 1.374(8)
C43 C44 1.367(6)
P1 F3 1.538(4)
P1 F6 1.560(5)
P1 F5 1.562(4)
P1 F4 1.572(4)
P1 F2 1.585(4)
P1 F1 1.586(4)
P2 F11 1.527(6)
P2 F10 1.542(5)
P2 F9 1.542(5)
P2 F12 1.547(5)
P2 F8 1.554(5)
P2 F7 1.593(5)
